data_7101112
loop_
_publ_author_name
'Roger Taylor'
'Anthony G. Avent'
'Peter B. Hitchcock'
'Natalia Martsinovich'
'Pavel A. Troshin'

_publ_section_title
;
C2 C70F38 is aromatic, contains three planar
hexagons, and has equatorial addends
;
_journal_issue 1
_journal_name_full 'Chemical Communications'
_journal_paper_doi 10.1039/b412599a
_journal_year 2005
_chemical_compound_source 'synthesis as described'
_chemical_formula_moiety '(C70 F38), 2.5(C7 H8)'
_chemical_formula_sum 'C87.5 H20 F38'
_chemical_formula_weight 1793.04
_chemical_name_systematic
;
?
;
_space_group_IT_number 2
_space_group_name_Hall '-P 1'
_space_group_name_H-M_alt 'P -1'
_symmetry_cell_setting triclinic
_symmetry_Int_Tables_number 2
_symmetry_space_group_name_Hall '-P 1'
_symmetry_space_group_name_H-M 'P -1'
_atom_sites_solution_hydrogens .omitted'
_atom_sites_solution_primary direct
_atom_sites_solution_secondary difmap
_audit_conform_dict_location ftp://ftp.iucr.org/pub/cif_core.dic
_audit_conform_dict_name cif_core.dic
_audit_conform_dict_version 2.2
_audit_creation_date 2004-07-29T16:38:39-00:00
_audit_creation_method 'WinGX routine CIF_UPDATE'
_cell_angle_alpha 94.308(3)
_cell_angle_beta 101.526(2)
_cell_angle_gamma 106.457(2)
_cell_formula_units_Z 2
_cell_length_a 12.1508(6)
_cell_length_b 15.5160(7)
_cell_length_c 18.0125(8)
_cell_measurement_reflns_used 114013
_cell_measurement_temperature 173(2)
_cell_measurement_theta_max 25.028
_cell_measurement_theta_min 3.773
_cell_measurement_wavelength 0.71073
_cell_volume 3159.6(3)
_computing_cell_refinement 'HKL Scalepack (Otwinowski & Minor 1997)'
_computing_data_collection 'Collect (Nonius BV, 1997-2000)'
_computing_data_reduction 'HKL Denzo and Scalepack (Otwinowski & Minor 1997)'
_computing_molecular_graphics 'Ortep-3 for Windows (Farrugia, 1997)'
_computing_publication_material 'WinGX publication routines (Farrugia, 1999)'
_computing_structure_refinement 'SHELXL-97 (Sheldrick, 1997)'
_computing_structure_solution 'SHELXS-97 (Sheldrick, 1997)'
_diffrn_ambient_temperature 173(2)
_diffrn_detector 'CCD plate'
_diffrn_measured_fraction_theta_full 0.987
_diffrn_measured_fraction_theta_max 0.987
_diffrn_measurement_device '95mm CCD camera on \k-goniostat'
_diffrn_measurement_device_type KappaCCD
_diffrn_measurement_method 'CCD rotation images, thick slices'
_diffrn_orient_matrix_type 'by Nonius Collect from scalepack cell'
_diffrn_orient_matrix_UB_11 0.358672E-1
_diffrn_orient_matrix_UB_12 -0.9117E-3
_diffrn_orient_matrix_UB_13 -0.453082E-1
_diffrn_orient_matrix_UB_21 -0.01445
_diffrn_orient_matrix_UB_22 -0.669256E-1
_diffrn_orient_matrix_UB_23 -0.16388E-2
_diffrn_orient_matrix_UB_31 -0.792796E-1
_diffrn_orient_matrix_UB_32 -0.112715E-1
_diffrn_orient_matrix_UB_33 -0.34921E-1
_diffrn_radiation_monochromator graphite
_diffrn_radiation_probe x-ray
_diffrn_radiation_type MoK\a
_diffrn_radiation_wavelength 0.71073
_diffrn_reflns_av_R_equivalents 0.1303
_diffrn_reflns_av_unetI/netI 0.1263
_diffrn_reflns_limit_h_max 14
_diffrn_reflns_limit_h_min -14
_diffrn_reflns_limit_k_max 18
_diffrn_reflns_limit_k_min -18
_diffrn_reflns_limit_l_max 21
_diffrn_reflns_limit_l_min -21
_diffrn_reflns_number 46965
_diffrn_reflns_theta_full 25.05
_diffrn_reflns_theta_max 25.05
_diffrn_reflns_theta_min 3.78
_diffrn_source 'Enraf Nonius FR590'
_exptl_absorpt_coefficient_mu 0.188
_exptl_absorpt_correction_type none
_exptl_crystal_colour yellow
_exptl_crystal_density_diffrn 1.885
_exptl_crystal_density_method 'not measured'
_exptl_crystal_description prism
_exptl_crystal_F_000 1774
_exptl_crystal_size_max 0.1
_exptl_crystal_size_mid 0.05
_exptl_crystal_size_min 0.05
_refine_diff_density_max 1.221
_refine_diff_density_min -0.437
_refine_diff_density_rms 0.099
_refine_ls_extinction_method none
_refine_ls_goodness_of_fit_ref 1.052
_refine_ls_hydrogen_treatment omitted
_refine_ls_matrix_type full
_refine_ls_number_parameters 1073
_refine_ls_number_reflns 11057
_refine_ls_number_restraints 917
_refine_ls_restrained_S_all 1.072
_refine_ls_R_factor_all 0.2132
_refine_ls_R_factor_gt 0.1102
_refine_ls_shift/su_max 0.001
_refine_ls_shift/su_mean 0
_refine_ls_structure_factor_coef Fsqd
_refine_ls_weighting_details 'calc w=1/[\s^2^(Fo^2^)+(0.1353P)^2^+13.5593P] where P=(Fo^2^+2Fc^2^)/3'
_refine_ls_weighting_scheme calc
_refine_ls_wR_factor_gt 0.2671
_refine_ls_wR_factor_ref 0.3237
_reflns_number_gt 5490
_reflns_number_total 11057
_reflns_threshold_expression >2sigma(I)
_cod_data_source_file b412599a.txt
_cod_original_sg_symbol_H-M P-1
_cod_database_code 7101112

loop_
_symmetry_equiv_pos_as_xyz
'x, y, z'
'-x, -y, -z'

loop_
_atom_site_label
_atom_site_type_symbol
_atom_site_fract_x
_atom_site_fract_y
_atom_site_fract_z
_atom_site_U_iso_or_equiv
_atom_site_adp_type
_atom_site_occupancy
_atom_site_symmetry_multiplicity
_atom_site_calc_flag
_atom_site_refinement_flags
_atom_site_disorder_assembly
_atom_site_disorder_group
C1 C -0.2429(8) 0.1321(7) 0.4326(5) 0.056(3) Uani 1 1 d . . .
C2 C -0.3779(9) 0.0924(7) 0.3928(5) 0.055(2) Uani 1 1 d . . .
C3 C -0.4484(9) 0.1619(7) 0.3764(6) 0.061(3) Uani 1 1 d . . .
C4 C -0.3694(8) 0.2579(7) 0.3824(5) 0.053(2) Uani 1 1 d . . .
C5 C -0.2557(8) 0.2894(7) 0.4172(5) 0.052(2) Uani 1 1 d . . .
C6 C -0.1844(8) 0.2380(7) 0.4589(5) 0.056(3) Uani 1 1 d . . .
C7 C -0.0578(8) 0.2641(6) 0.4425(5) 0.050(2) Uani 1 1 d . . .
C8 C -0.0666(8) 0.1852(6) 0.3851(5) 0.048(2) Uani 1 1 d . . .
C9 C -0.1688(8) 0.1146(6) 0.3784(5) 0.049(2) Uani 1 1 d . . .
C10 C -0.2037(8) 0.0478(6) 0.3175(5) 0.049(2) Uani 1 1 d . . .
C11 C -0.3236(9) -0.0164(6) 0.2932(5) 0.056(3) Uani 1 1 d . . .
C12 C -0.4013(9) 0.0400(7) 0.3112(6) 0.058(3) Uani 1 1 d . . .
C13 C -0.4837(8) 0.0583(7) 0.2606(5) 0.053(2) Uani 1 1 d . . .
C14 C -0.5317(8) 0.1284(7) 0.2942(5) 0.057(3) Uani 1 1 d . . .
C15 C -0.5309(8) 0.2001(8) 0.2439(5) 0.054(3) Uani 1 1 d . . .
C16 C -0.4810(8) 0.2880(8) 0.2649(6) 0.054(3) Uani 1 1 d . . .
C17 C -0.4160(8) 0.3282(7) 0.3449(5) 0.056(3) Uani 1 1 d . . .
C18 C -0.3033(8) 0.4090(7) 0.3523(5) 0.056(3) Uani 1 1 d . . .
C19 C -0.2034(8) 0.3879(7) 0.4117(5) 0.057(3) Uani 1 1 d . . .
C20 C -0.0832(8) 0.4059(6) 0.3901(5) 0.049(2) Uani 1 1 d . . .
C21 C -0.0216(7) 0.3479(6) 0.4051(5) 0.048(2) Uani 1 1 d . . .
C22 C 0.0927(7) 0.3605(6) 0.3756(6) 0.056(3) Uani 1 1 d . . .
C23 C 0.1118(8) 0.2697(6) 0.3429(5) 0.052(2) Uani 1 1 d . . .
C24 C 0.0027(8) 0.1883(6) 0.3306(5) 0.049(2) Uani 1 1 d . . .
C25 C -0.0341(8) 0.1191(6) 0.2696(5) 0.048(2) Uani 1 1 d . . .
C26 C -0.1381(8) 0.0504(6) 0.2635(5) 0.049(2) Uani 1 1 d . . .
C27 C -0.2027(9) -0.0182(6) 0.1936(6) 0.057(3) Uani 1 1 d . . .
C28 C -0.3388(9) -0.0494(7) 0.2039(6) 0.062(3) Uani 1 1 d . . .
C29 C -0.4226(9) -0.0113(6) 0.1505(5) 0.056(3) Uani 1 1 d . . .
C30 C -0.5231(8) 0.0200(7) 0.1789(5) 0.057(3) Uani 1 1 d . . .
C31 C -0.5419(7) 0.0936(7) 0.1282(5) 0.055(3) Uani 1 1 d . . .
C32 C -0.5808(7) 0.1743(7) 0.1588(5) 0.059(3) Uani 1 1 d . . .
C33 C -0.5371(7) 0.2679(7) 0.1251(5) 0.055(3) Uani 1 1 d . . .
C34 C -0.4755(8) 0.3403(7) 0.1993(5) 0.054(3) Uani 1 1 d . . .
C35 C -0.3498(7) 0.3943(6) 0.2060(5) 0.049(2) Uani 1 1 d . . .
C36 C -0.2699(8) 0.4242(6) 0.2772(5) 0.050(2) Uani 1 1 d . . .
C37 C -0.1532(8) 0.4698(6) 0.2790(5) 0.050(2) Uani 1 1 d . . .
C38 C -0.0521(8) 0.4852(6) 0.3476(5) 0.050(2) Uani 1 1 d . . .
C39 C 0.0570(8) 0.4968(6) 0.3098(5) 0.051(2) Uani 1 1 d . . .
C40 C 0.0909(7) 0.4134(6) 0.3096(5) 0.048(2) Uani 1 1 d . . .
C41 C 0.1238(7) 0.3749(6) 0.2509(5) 0.051(2) Uani 1 1 d . . .
C42 C 0.1506(7) 0.2894(6) 0.2669(5) 0.051(2) Uani 1 1 d . . .
C43 C 0.0878(7) 0.2180(6) 0.1996(5) 0.045(2) Uani 1 1 d . . .
C44 C 0.0335(8) 0.1222(6) 0.2079(5) 0.051(2) Uani 1 1 d . . .
C45 C -0.0422(8) 0.0748(6) 0.1247(5) 0.054(3) Uani 1 1 d . . .
C46 C -0.1774(8) 0.0232(6) 0.1212(5) 0.051(2) Uani 1 1 d . . .
C47 C -0.2488(8) 0.0859(6) 0.1052(5) 0.046(2) Uani 1 1 d . . .
C48 C -0.3565(8) 0.0711(6) 0.1255(5) 0.049(2) Uani 1 1 d . . .
C49 C -0.4221(7) 0.1311(7) 0.1117(5) 0.048(2) Uani 1 1 d . . .
C50 C -0.3859(7) 0.2082(6) 0.0787(5) 0.043(2) Uani 1 1 d . . .
C51 C -0.4582(7) 0.2699(6) 0.0633(5) 0.049(2) Uani 1 1 d . . .
C52 C -0.3745(8) 0.3651(7) 0.0596(5) 0.053(2) Uani 1 1 d . . .
C53 C -0.3075(8) 0.4098(6) 0.1393(5) 0.050(2) Uani 1 1 d . . .
C54 C -0.1904(8) 0.4571(6) 0.1447(5) 0.048(2) Uani 1 1 d . . .
C55 C -0.1134(8) 0.4861(6) 0.2135(6) 0.047(2) Uani 1 1 d . . .
C56 C 0.0170(8) 0.5200(6) 0.2270(6) 0.055(3) Uani 1 1 d . . .
C57 C 0.0590(8) 0.4763(6) 0.1578(6) 0.050(2) Uani 1 1 d . . .
C58 C 0.1323(8) 0.4107(6) 0.1759(6) 0.055(3) Uani 1 1 d . . .
C59 C 0.0839(7) 0.3318(6) 0.1074(5) 0.048(2) Uani 1 1 d . . .
C60 C 0.0594(7) 0.2374(6) 0.1302(5) 0.046(2) Uani 1 1 d . . .
C61 C -0.0148(7) 0.1557(6) 0.0726(5) 0.043(2) Uani 1 1 d . . .
C62 C -0.1232(7) 0.1745(6) 0.0224(5) 0.046(2) Uani 1 1 d . . .
C63 C -0.2188(7) 0.1576(6) 0.0650(5) 0.043(2) Uani 1 1 d . . .
C64 C -0.2862(8) 0.2161(6) 0.0516(5) 0.045(2) Uani 1 1 d . . .
C65 C -0.2423(7) 0.2811(6) -0.0014(5) 0.048(2) Uani 1 1 d . . .
C66 C -0.2650(8) 0.3722(6) 0.0170(5) 0.048(2) Uani 1 1 d . . .
C67 C -0.1553(8) 0.4453(6) 0.0711(6) 0.051(2) Uani 1 1 d . . .
C68 C -0.0445(7) 0.4197(6) 0.0932(5) 0.047(2) Uani 1 1 d . . .
C69 C -0.0285(7) 0.3429(6) 0.0660(5) 0.045(2) Uani 1 1 d . . .
C70 C -0.1141(7) 0.2742(6) 0.0039(5) 0.046(2) Uani 1 1 d . . .
F1 F -0.2226(5) 0.0903(4) 0.4954(3) 0.0706(16) Uani 1 1 d . . .
F2 F -0.4307(5) 0.0341(4) 0.4371(3) 0.0742(17) Uani 1 1 d . . .
F3 F -0.5157(5) 0.1621(4) 0.4295(3) 0.0712(16) Uani 1 1 d . . .
F6 F -0.1757(5) 0.2586(4) 0.5355(3) 0.0660(15) Uani 1 1 d . . .
F7 F 0.0256(5) 0.2712(4) 0.5076(3) 0.0630(15) Uani 1 1 d . . .
F11 F -0.3396(6) -0.0901(4) 0.3328(3) 0.0763(17) Uani 1 1 d . . .
F14 F -0.6461(5) 0.0870(4) 0.3005(3) 0.0763(17) Uani 1 1 d . . .
F17 F -0.4925(5) 0.3519(4) 0.3836(3) 0.0696(16) Uani 1 1 d . . .
F18 F -0.3204(5) 0.4882(4) 0.3811(3) 0.0672(16) Uani 1 1 d . . .
F19 F -0.1858(5) 0.4399(4) 0.4816(3) 0.0648(16) Uani 1 1 d . . .
F22 F 0.1877(4) 0.4053(4) 0.4352(3) 0.0649(16) Uani 1 1 d . . .
F23 F 0.1998(4) 0.2513(4) 0.3941(3) 0.0625(15) Uani 1 1 d . . .
F27 F -0.1639(5) -0.0932(4) 0.1965(3) 0.0708(16) Uani 1 1 d . . .
F28 F -0.3794(5) -0.1420(4) 0.1934(3) 0.0739(17) Uani 1 1 d . . .
F29 F -0.4766(5) -0.0761(3) 0.0874(3) 0.0649(15) Uani 1 1 d . . .
F30 F -0.6248(5) -0.0511(4) 0.1665(3) 0.0712(17) Uani 1 1 d . . .
F31 F -0.6204(4) 0.0511(4) 0.0596(3) 0.0680(16) Uani 1 1 d . . .
F32 F -0.7017(4) 0.1467(4) 0.1423(3) 0.0684(16) Uani 1 1 d . . .
F33 F -0.6349(4) 0.2877(4) 0.0885(3) 0.0682(16) Uani 1 1 d . . .
F34 F -0.5385(5) 0.4024(4) 0.2027(3) 0.0690(16) Uani 1 1 d . . .
F38 F -0.0367(5) 0.5634(3) 0.3955(3) 0.0660(16) Uani 1 1 d . . .
F39 F 0.1506(4) 0.5664(3) 0.3521(3) 0.0648(15) Uani 1 1 d . . .
F42 F 0.2718(4) 0.3022(4) 0.2787(3) 0.0619(15) Uani 1 1 d . . .
F44 F 0.1188(5) 0.0795(4) 0.2313(3) 0.0611(15) Uani 1 1 d . . .
F45 F 0.0043(5) 0.0104(3) 0.1006(3) 0.0603(15) Uani 1 1 d . . .
F46 F -0.2136(5) -0.0462(3) 0.0603(3) 0.0610(14) Uani 1 1 d . . .
F51 F -0.5352(4) 0.2383(4) -0.0068(3) 0.0607(14) Uani 1 1 d . . .
F52 F -0.4400(4) 0.4166(4) 0.0256(3) 0.0613(15) Uani 1 1 d . . .
F56 F 0.0569(5) 0.6123(3) 0.2304(3) 0.0685(16) Uani 1 1 d . . .
F57 F 0.1227(5) 0.5481(3) 0.1280(3) 0.0630(15) Uani 1 1 d . . .
F59 F 0.1627(4) 0.3418(3) 0.0609(3) 0.0593(14) Uani 1 1 d . . .
F61 F 0.0519(4) 0.1358(3) 0.0245(3) 0.0562(14) Uani 1 1 d . . .
F62 F -0.1590(4) 0.1158(3) -0.0440(3) 0.0554(14) Uani 1 1 d . . .
F65 F -0.3075(4) 0.2431(4) -0.0745(3) 0.0585(14) Uani 1 1 d . . .
F66 F -0.2946(4) 0.4041(4) -0.0500(3) 0.0594(14) Uani 1 1 d . . .
F67 F -0.1303(5) 0.5253(4) 0.0386(3) 0.0610(14) Uani 1 1 d . . .
F68 F 0.2489(4) 0.4539(3) 0.1802(3) 0.0619(15) Uani 1 1 d . . .
F70 F -0.0813(4) 0.2857(3) -0.0636(3) 0.0555(13) Uani 1 1 d . . .
C1A C -0.2114(14) -0.3138(13) 0.1963(9) 0.25(3) Uiso 0.5 1 d PD A 1
C2A C -0.2716(15) -0.3381(11) 0.1229(9) 0.141(6) Uiso 1 1 d D A 1
C3A C -0.385(2) -0.3870(18) 0.1128(14) 0.24(2) Uiso 0.5 1 d PD A 1
C4A C -0.436(2) -0.408(3) 0.1710(18) 0.53(4) Uiso 1 1 d D A 1
C5A C -0.370(2) -0.381(3) 0.2427(15) 0.198(19) Uiso 0.5 1 d PD A 1
C6A C -0.2554(16) -0.3362(12) 0.2574(9) 0.142(6) Uiso 1 1 d D A 1
C7A C -0.1004(15) -0.2649(13) 0.2152(10) 0.156(7) Uiso 1 1 d D A 1
C8A C -0.1421(17) -0.2902(15) 0.2764(11) 0.080(7) Uiso 0.5 1 d PD A 1
C9A C -0.1590(14) -0.2864(12) 0.1402(9) 0.055(5) Uiso 0.5 1 d PD A 1
C10A C -0.3227(14) -0.3619(14) 0.1839(9) 0.076(6) Uiso 0.5 1 d PD A 1
C1B C -0.5903(18) -0.2791(15) 0.3274(13) 0.118(10) Uiso 0.5 1 d PD B 1
C2B C -0.600(2) -0.3616(16) 0.2937(14) 0.273(15) Uiso 1 1 d D B 1
C3B C -0.560(3) -0.4206(16) 0.3343(18) 0.143(13) Uiso 0.5 1 d PD B 1
C4B C -0.517(3) -0.3995(19) 0.4102(17) 0.236(12) Uiso 1 1 d D B 1
C5B C -0.481(3) -0.310(2) 0.4378(18) 0.20(2) Uiso 0.5 1 d PD B 1
C6B C -0.540(3) -0.2565(17) 0.4012(14) 0.243(13) Uiso 1 1 d D B 1
C7B C -0.643(2) -0.2242(17) 0.2880(16) 0.195(9) Uiso 1 1 d D B 1
C8B C -0.598(3) -0.203(2) 0.3642(17) 0.172(16) Uiso 0.5 1 d PD B 1
C9B C -0.629(3) -0.299(2) 0.2520(14) 0.189(18) Uiso 0.5 1 d PD B 1
C10B C -0.551(3) -0.3389(17) 0.3679(14) 0.196(19) Uiso 0.5 1 d PD B 1
C1C C -0.119(3) -0.050(2) 0.5513(17) 0.257(14) Uiso 1 1 d D C 1
C2C C -0.134(2) -0.0939(17) 0.4809(17) 0.119(10) Uiso 0.5 1 d PD C 1
C3C C -0.054(2) -0.0648(15) 0.4394(11) 0.159(7) Uiso 1 1 d D . 1
C4C C -0.026(3) 0.024(2) 0.5779(14) 0.105(9) Uiso 0.5 1 d PD . 1
C5C C -0.041(3) -0.023(3) 0.5096(17) 0.186(19) Uiso 0.5 1 d PD . 1

loop_
_atom_site_aniso_label
_atom_site_aniso_U_11
_atom_site_aniso_U_22
_atom_site_aniso_U_33
_atom_site_aniso_U_23
_atom_site_aniso_U_13
_atom_site_aniso_U_12
C1 0.059(6) 0.081(7) 0.027(5) 0.017(5) 0.002(4) 0.025(5)
C2 0.062(6) 0.057(6) 0.046(6) 0.003(5) 0.018(5) 0.012(5)
C3 0.060(6) 0.084(8) 0.050(6) 0.010(5) 0.030(5) 0.026(6)
C4 0.049(6) 0.078(7) 0.035(5) -0.004(5) 0.014(4) 0.027(5)
C5 0.049(6) 0.068(7) 0.038(5) -0.007(5) 0.008(4) 0.023(5)
C6 0.054(6) 0.079(7) 0.032(5) -0.012(5) 0.001(4) 0.025(5)
C7 0.042(5) 0.066(7) 0.038(5) -0.016(5) -0.007(4) 0.028(5)
C8 0.048(6) 0.055(6) 0.043(5) 0.003(4) -0.002(4) 0.028(5)
C9 0.056(6) 0.051(6) 0.042(5) 0.003(5) 0.006(4) 0.023(5)
C10 0.051(6) 0.045(5) 0.046(6) 0.002(5) 0.002(5) 0.016(5)
C11 0.073(7) 0.050(6) 0.046(6) 0.003(5) 0.013(5) 0.021(5)
C12 0.059(6) 0.056(6) 0.055(6) 0.007(5) 0.021(5) 0.006(5)
C13 0.044(5) 0.065(6) 0.041(5) 0.006(5) 0.007(4) 0.006(5)
C14 0.034(5) 0.080(7) 0.052(6) -0.005(5) 0.010(4) 0.015(5)
C15 0.032(5) 0.084(8) 0.050(6) 0.005(6) 0.015(4) 0.021(5)
C16 0.037(5) 0.082(8) 0.057(6) 0.007(6) 0.015(5) 0.036(5)
C17 0.050(6) 0.087(7) 0.045(6) -0.004(5) 0.018(5) 0.041(6)
C18 0.049(6) 0.069(7) 0.057(6) -0.015(5) 0.018(5) 0.032(5)
C19 0.052(6) 0.082(8) 0.040(5) -0.013(5) 0.007(4) 0.033(5)
C20 0.047(5) 0.061(6) 0.040(5) -0.019(5) 0.000(4) 0.029(5)
C21 0.043(5) 0.040(5) 0.051(6) -0.026(4) -0.003(4) 0.015(4)
C22 0.035(5) 0.059(6) 0.062(6) -0.023(5) -0.001(5) 0.015(4)
C23 0.041(5) 0.065(6) 0.050(6) -0.009(5) -0.002(4) 0.027(5)
C24 0.045(5) 0.056(6) 0.050(6) -0.003(5) -0.002(4) 0.031(5)
C25 0.051(6) 0.051(6) 0.048(6) -0.008(5) 0.003(4) 0.033(5)
C26 0.060(6) 0.038(5) 0.049(6) 0.001(4) 0.008(5) 0.021(5)
C27 0.063(6) 0.036(5) 0.074(7) 0.006(5) 0.014(5) 0.023(5)
C28 0.064(7) 0.047(6) 0.070(7) 0.006(5) 0.019(5) 0.007(5)
C29 0.059(6) 0.047(6) 0.050(6) -0.007(5) 0.006(5) 0.005(5)
C30 0.046(6) 0.066(6) 0.043(6) -0.009(5) 0.010(4) -0.001(5)
C31 0.028(5) 0.080(7) 0.043(5) -0.003(5) 0.002(4) 0.001(5)
C32 0.028(5) 0.096(8) 0.053(6) 0.007(6) 0.008(4) 0.020(5)
C33 0.028(5) 0.094(8) 0.052(6) 0.010(5) 0.008(4) 0.033(5)
C34 0.041(5) 0.077(7) 0.057(6) 0.005(5) 0.016(4) 0.036(5)
C35 0.038(5) 0.056(6) 0.061(6) 0.001(5) 0.015(5) 0.026(4)
C36 0.043(6) 0.054(6) 0.062(6) -0.002(5) 0.009(5) 0.031(5)
C37 0.049(6) 0.047(5) 0.061(6) -0.010(5) 0.010(5) 0.031(5)
C38 0.053(6) 0.047(6) 0.053(6) -0.011(5) 0.010(5) 0.023(5)
C39 0.047(6) 0.044(5) 0.058(6) -0.009(5) 0.008(5) 0.015(5)
C40 0.036(5) 0.047(5) 0.056(6) -0.013(5) 0.003(4) 0.018(4)
C41 0.029(5) 0.057(6) 0.060(6) -0.004(5) 0.000(4) 0.015(4)
C42 0.031(5) 0.065(6) 0.055(6) -0.012(5) 0.002(4) 0.021(4)
C43 0.033(5) 0.051(6) 0.055(6) -0.007(5) 0.008(4) 0.022(4)
C44 0.049(5) 0.061(6) 0.048(6) 0.000(5) 0.004(4) 0.033(5)
C45 0.052(6) 0.049(6) 0.061(6) -0.017(5) 0.011(5) 0.024(5)
C46 0.061(6) 0.045(5) 0.046(6) -0.005(5) 0.007(5) 0.022(5)
C47 0.045(5) 0.048(6) 0.044(5) 0.000(5) 0.006(4) 0.018(4)
C48 0.042(5) 0.056(6) 0.038(5) -0.004(4) 0.004(4) 0.005(5)
C49 0.026(5) 0.070(7) 0.042(5) -0.007(5) 0.001(4) 0.014(5)
C50 0.035(5) 0.051(6) 0.044(5) 0.001(4) 0.011(4) 0.014(4)
C51 0.035(5) 0.071(6) 0.043(5) 0.002(5) -0.001(4) 0.028(5)
C52 0.045(5) 0.073(7) 0.048(6) 0.014(5) 0.005(4) 0.032(5)
C53 0.044(6) 0.059(6) 0.063(6) 0.019(5) 0.015(5) 0.037(5)
C54 0.043(5) 0.048(5) 0.064(6) 0.009(5) 0.021(5) 0.027(4)
C55 0.047(5) 0.044(5) 0.058(6) -0.007(5) 0.010(5) 0.030(4)
C56 0.046(6) 0.035(5) 0.082(7) -0.005(5) 0.018(5) 0.010(4)
C57 0.039(5) 0.040(5) 0.069(6) -0.007(5) 0.023(5) 0.005(4)
C58 0.041(6) 0.052(6) 0.071(7) 0.000(5) 0.010(5) 0.016(5)
C59 0.040(5) 0.059(6) 0.050(6) 0.000(5) 0.019(4) 0.022(4)
C60 0.039(5) 0.052(6) 0.054(6) -0.004(5) 0.014(4) 0.024(4)
C61 0.037(5) 0.052(5) 0.042(5) -0.006(4) 0.012(4) 0.018(4)
C62 0.039(5) 0.051(6) 0.052(6) -0.003(5) 0.015(4) 0.019(4)
C63 0.040(5) 0.044(5) 0.048(5) 0.003(4) 0.008(4) 0.020(4)
C64 0.047(5) 0.047(5) 0.036(5) 0.002(4) 0.009(4) 0.009(4)
C65 0.040(5) 0.056(6) 0.049(6) -0.003(5) 0.005(4) 0.021(4)
C66 0.053(6) 0.054(6) 0.050(6) 0.014(5) 0.013(5) 0.033(5)
C67 0.048(6) 0.051(6) 0.064(6) 0.014(5) 0.023(5) 0.025(5)
C68 0.037(5) 0.053(6) 0.056(6) 0.004(5) 0.020(4) 0.015(4)
C69 0.037(5) 0.049(5) 0.054(6) -0.001(4) 0.021(4) 0.016(4)
C70 0.039(5) 0.056(6) 0.047(6) 0.004(4) 0.015(4) 0.019(4)
F1 0.085(4) 0.086(4) 0.047(3) 0.005(3) 0.010(3) 0.040(3)
F2 0.075(4) 0.087(4) 0.061(4) 0.017(3) 0.024(3) 0.017(3)
F3 0.060(4) 0.100(4) 0.056(3) 0.004(3) 0.024(3) 0.022(3)
F6 0.070(4) 0.088(4) 0.042(3) -0.005(3) 0.007(3) 0.035(3)
F7 0.057(3) 0.082(4) 0.050(3) -0.008(3) -0.003(3) 0.036(3)
F11 0.100(5) 0.061(4) 0.065(4) 0.013(3) 0.017(3) 0.020(3)
F14 0.050(3) 0.113(5) 0.060(4) 0.006(3) 0.020(3) 0.012(3)
F17 0.056(3) 0.104(4) 0.059(3) -0.010(3) 0.019(3) 0.041(3)
F18 0.067(4) 0.085(4) 0.068(4) -0.009(3) 0.025(3) 0.051(3)
F19 0.064(3) 0.089(4) 0.049(3) -0.018(3) 0.009(3) 0.046(3)
F22 0.044(3) 0.079(4) 0.063(3) -0.027(3) -0.005(3) 0.025(3)
F23 0.054(3) 0.078(4) 0.059(3) -0.006(3) -0.003(3) 0.040(3)
F27 0.085(4) 0.054(3) 0.076(4) 0.005(3) 0.016(3) 0.029(3)
F28 0.089(4) 0.050(4) 0.072(4) -0.002(3) 0.016(3) 0.007(3)
F29 0.064(3) 0.058(3) 0.054(3) -0.011(3) 0.007(3) -0.001(3)
F30 0.053(3) 0.080(4) 0.061(4) -0.004(3) 0.013(3) -0.006(3)
F31 0.040(3) 0.096(4) 0.052(3) -0.002(3) 0.006(3) 0.003(3)
F32 0.031(3) 0.111(5) 0.060(3) 0.000(3) 0.011(2) 0.020(3)
F33 0.041(3) 0.113(5) 0.061(3) 0.007(3) 0.010(3) 0.043(3)
F34 0.052(3) 0.099(4) 0.076(4) 0.007(3) 0.021(3) 0.053(3)
F38 0.065(4) 0.060(3) 0.070(4) -0.025(3) 0.012(3) 0.026(3)
F39 0.048(3) 0.057(3) 0.076(4) -0.025(3) 0.006(3) 0.010(3)
F42 0.035(3) 0.081(4) 0.067(4) -0.015(3) 0.001(2) 0.028(3)
F44 0.061(3) 0.071(4) 0.065(3) 0.000(3) 0.012(3) 0.046(3)
F45 0.069(4) 0.052(3) 0.068(4) -0.010(3) 0.013(3) 0.039(3)
F46 0.070(4) 0.050(3) 0.058(3) -0.016(3) 0.008(3) 0.020(3)
F51 0.039(3) 0.095(4) 0.052(3) 0.006(3) 0.004(2) 0.031(3)
F52 0.054(3) 0.087(4) 0.059(3) 0.019(3) 0.012(3) 0.046(3)
F56 0.063(4) 0.047(3) 0.093(4) -0.006(3) 0.022(3) 0.015(3)
F57 0.056(3) 0.052(3) 0.085(4) 0.003(3) 0.026(3) 0.017(3)
F59 0.039(3) 0.069(3) 0.074(4) 0.001(3) 0.020(3) 0.022(3)
F61 0.050(3) 0.064(3) 0.060(3) -0.013(3) 0.020(3) 0.028(3)
F62 0.050(3) 0.063(3) 0.050(3) -0.015(3) 0.010(2) 0.021(3)
F65 0.051(3) 0.070(3) 0.052(3) -0.001(3) 0.010(3) 0.018(3)
F66 0.056(3) 0.077(4) 0.056(3) 0.017(3) 0.017(3) 0.035(3)
F67 0.056(3) 0.060(3) 0.077(4) 0.012(3) 0.023(3) 0.027(3)
F68 0.034(3) 0.061(3) 0.087(4) -0.008(3) 0.020(3) 0.009(2)
F70 0.052(3) 0.071(3) 0.051(3) 0.006(3) 0.020(3) 0.026(3)

loop_
_atom_type_symbol
_atom_type_description
_atom_type_scat_dispersion_real
_atom_type_scat_dispersion_imag
_atom_type_scat_source
C C 0.0033 0.0016 'International Tables Vol C Tables 4.2.6.8 and 6.1.1.4'
H H 0 0 'International Tables Vol C Tables 4.2.6.8 and 6.1.1.4'
F F 0.0171 0.0103 'International Tables Vol C Tables 4.2.6.8 and 6.1.1.4'

loop_
_geom_angle_atom_site_label_1
_geom_angle_atom_site_label_2
_geom_angle_atom_site_label_3
_geom_angle
_geom_angle_site_symmetry_1
_geom_angle_site_symmetry_3
F1 C1 C9 110.0(8) . .
F1 C1 C2 107.7(8) . .
C9 C1 C2 110.3(7) . .
F1 C1 C6 107.3(7) . .
C9 C1 C6 100.8(7) . .
C2 C1 C6 120.4(8) . .
F2 C2 C12 108.5(7) . .
F2 C2 C3 108.3(8) . .
C12 C2 C3 101.3(8) . .
F2 C2 C1 108.0(8) . .
C12 C2 C1 113.1(8) . .
C3 C2 C1 117.2(8) . .
F3 C3 C4 106.9(8) . .
F3 C3 C2 109.2(8) . .
C4 C3 C2 112.9(8) . .
F3 C3 C14 109.4(8) . .
C4 C3 C14 111.3(8) . .
C2 C3 C14 107.0(8) . .
C5 C4 C17 113.2(9) . .
C5 C4 C3 126.1(9) . .
C17 C4 C3 120.6(8) . .
C4 C5 C6 126.5(10) . .
C4 C5 C19 112.3(9) . .
C6 C5 C19 121.2(8) . .
F6 C6 C5 108.1(7) . .
F6 C6 C7 109.5(7) . .
C5 C6 C7 110.7(8) . .
F6 C6 C1 110.3(8) . .
C5 C6 C1 110.9(7) . .
C7 C6 C1 107.3(7) . .
F7 C7 C21 108.9(7) . .
F7 C7 C8 111.4(7) . .
C21 C7 C8 106.2(7) . .
F7 C7 C6 110.8(7) . .
C21 C7 C6 116.9(7) . .
C8 C7 C6 102.3(7) . .
C9 C8 C24 121.1(8) . .
C9 C8 C7 112.0(8) . .
C24 C8 C7 125.2(9) . .
C10 C9 C8 119.2(9) . .
C10 C9 C1 126.3(9) . .
C8 C9 C1 113.2(8) . .
C9 C10 C26 120.4(9) . .
C9 C10 C11 123.7(9) . .
C26 C10 C11 114.0(8) . .
F11 C11 C10 112.9(8) . .
F11 C11 C12 110.0(8) . .
C10 C11 C12 103.5(8) . .
F11 C11 C28 110.1(7) . .
C10 C11 C28 104.6(8) . .
C12 C11 C28 115.7(8) . .
C13 C12 C11 125.6(9) . .
C13 C12 C2 113.3(9) . .
C11 C12 C2 120.7(9) . .
C12 C13 C30 125.4(9) . .
C12 C13 C14 112.7(8) . .
C30 C13 C14 121.8(9) . .
F14 C14 C15 109.7(8) . .
F14 C14 C13 109.6(8) . .
C15 C14 C13 109.5(8) . .
F14 C14 C3 109.6(7) . .
C15 C14 C3 114.8(8) . .
C13 C14 C3 103.4(8) . .
C16 C15 C14 126.2(9) . .
C16 C15 C32 113.4(9) . .
C14 C15 C32 120.1(9) . .
C15 C16 C34 113.3(9) . .
C15 C16 C17 122.8(10) . .
C34 C16 C17 122.9(9) . .
F17 C17 C16 108.9(7) . .
F17 C17 C4 110.2(8) . .
C16 C17 C4 108.2(8) . .
F17 C17 C18 111.0(7) . .
C16 C17 C18 115.1(8) . .
C4 C17 C18 103.2(7) . .
F18 C18 C36 106.9(8) . .
F18 C18 C17 109.8(7) . .
C36 C18 C17 113.3(8) . .
F18 C18 C19 109.0(7) . .
C36 C18 C19 111.9(7) . .
C17 C18 C19 105.9(8) . .
F19 C19 C5 110.0(8) . .
F19 C19 C20 107.9(7) . .
C5 C19 C20 111.2(8) . .
F19 C19 C18 108.7(7) . .
C5 C19 C18 103.2(8) . .
C20 C19 C18 115.7(8) . .
C21 C20 C38 126.2(8) . .
C21 C20 C19 119.0(9) . .
C38 C20 C19 114.6(8) . .
C20 C21 C7 126.0(9) . .
C20 C21 C22 118.8(9) . .
C7 C21 C22 114.9(7) . .
F22 C22 C40 110.4(8) . .
F22 C22 C21 108.2(7) . .
C40 C22 C21 110.7(8) . .
F22 C22 C23 108.6(7) . .
C40 C22 C23 103.8(7) . .
C21 C22 C23 115.1(8) . .
F23 C23 C24 107.1(8) . .
F23 C23 C42 110.3(7) . .
C24 C23 C42 112.1(7) . .
F23 C23 C22 109.4(7) . .
C24 C23 C22 112.9(7) . .
C42 C23 C22 105.1(8) . .
C25 C24 C8 118.6(9) . .
C25 C24 C23 124.8(9) . .
C8 C24 C23 116.6(8) . .
C26 C25 C24 118.9(9) . .
C26 C25 C44 120.5(8) . .
C24 C25 C44 120.4(9) . .
C10 C26 C25 121.7(8) . .
C10 C26 C27 112.2(8) . .
C25 C26 C27 125.3(9) . .
F27 C27 C26 110.0(8) . .
F27 C27 C46 107.9(7) . .
C26 C27 C46 109.7(7) . .
F27 C27 C28 107.3(7) . .
C26 C27 C28 103.0(8) . .
C46 C27 C28 118.8(8) . .
F28 C28 C29 110.3(8) . .
F28 C28 C11 106.8(8) . .
C29 C28 C11 113.6(8) . .
F28 C28 C27 108.4(8) . .
C29 C28 C27 114.3(8) . .
C11 C28 C27 102.9(8) . .
F29 C29 C48 108.5(8) . .
F29 C29 C28 106.8(8) . .
C48 C29 C28 110.4(8) . .
F29 C29 C30 107.4(7) . .
C48 C29 C30 101.9(8) . .
C28 C29 C30 121.3(8) . .
F30 C30 C13 110.3(7) . .
F30 C30 C31 110.3(7) . .
C13 C30 C31 111.1(8) . .
F30 C30 C29 110.6(8) . .
C13 C30 C29 110.7(8) . .
C31 C30 C29 103.7(7) . .
F31 C31 C49 107.7(7) . .
F31 C31 C30 108.6(8) . .
C49 C31 C30 102.1(8) . .
F31 C31 C32 108.2(7) . .
C49 C31 C32 108.6(8) . .
C30 C31 C32 120.9(8) . .
F32 C32 C15 110.8(7) . .
F32 C32 C31 107.4(8) . .
C15 C32 C31 110.3(8) . .
F32 C32 C33 108.1(7) . .
C15 C32 C33 103.7(8) . .
C31 C32 C33 116.5(7) . .
F33 C33 C34 108.1(7) . .
F33 C33 C51 105.3(7) . .
C34 C33 C51 114.3(7) . .
F33 C33 C32 107.7(7) . .
C34 C33 C32 103.6(7) . .
C51 C33 C32 117.4(8) . .
F34 C34 C16 110.3(7) . .
F34 C34 C35 106.8(8) . .
C16 C34 C35 108.3(8) . .
F34 C34 C33 109.2(7) . .
C16 C34 C33 105.6(8) . .
C35 C34 C33 116.6(7) . .
C36 C35 C53 118.6(8) . .
C36 C35 C34 121.6(9) . .
C53 C35 C34 119.7(8) . .
C37 C36 C35 118.5(9) . .
C37 C36 C18 117.9(8) . .
C35 C36 C18 123.6(8) . .
C55 C37 C36 122.4(9) . .
C55 C37 C38 111.4(8) . .
C36 C37 C38 124.5(9) . .
F38 C38 C20 108.7(7) . .
F38 C38 C37 111.6(7) . .
C20 C38 C37 106.6(7) . .
F38 C38 C39 109.8(7) . .
C20 C38 C39 117.5(7) . .
C37 C38 C39 102.4(7) . .
F39 C39 C40 108.2(7) . .
F39 C39 C56 110.5(7) . .
C40 C39 C56 113.0(7) . .
F39 C39 C38 109.4(7) . .
C40 C39 C38 109.5(8) . .
C56 C39 C38 106.2(7) . .
C41 C40 C39 125.1(9) . .
C41 C40 C22 112.1(8) . .
C39 C40 C22 122.9(8) . .
C40 C41 C42 112.6(9) . .
C40 C41 C58 126.0(9) . .
C42 C41 C58 121.4(8) . .
F42 C42 C41 110.5(7) . .
F42 C42 C43 108.7(6) . .
C41 C42 C43 108.7(8) . .
F42 C42 C23 109.0(7) . .
C41 C42 C23 104.5(7) . .
C43 C42 C23 115.4(8) . .
C60 C43 C44 114.2(8) . .
C60 C43 C42 122.5(9) . .
C44 C43 C42 122.3(9) . .
F44 C44 C43 111.5(7) . .
F44 C44 C25 106.5(7) . .
C43 C44 C25 109.0(7) . .
F44 C44 C45 108.8(6) . .
C43 C44 C45 105.3(8) . .
C25 C44 C45 115.8(8) . .
F45 C45 C44 108.1(7) . .
F45 C45 C46 106.0(7) . .
C44 C45 C46 114.3(7) . .
F45 C45 C61 107.4(7) . .
C44 C45 C61 103.2(7) . .
C46 C45 C61 117.3(7) . .
F46 C46 C47 108.5(7) . .
F46 C46 C27 108.6(7) . .
C47 C46 C27 108.1(7) . .
F46 C46 C45 106.1(7) . .
C47 C46 C45 109.7(7) . .
C27 C46 C45 115.7(8) . .
C63 C47 C48 115.4(8) . .
C63 C47 C46 123.4(8) . .
C48 C47 C46 121.0(9) . .
C47 C48 C49 120.8(9) . .
C47 C48 C29 126.3(9) . .
C49 C48 C29 112.1(8) . .
C50 C49 C48 123.4(8) . .
C50 C49 C31 125.5(8) . .
C48 C49 C31 110.6(9) . .
C64 C50 C49 114.5(8) . .
C64 C50 C51 122.5(8) . .
C49 C50 C51 122.4(8) . .
F51 C51 C50 108.4(7) . .
F51 C51 C52 108.5(7) . .
C50 C51 C52 108.0(7) . .
F51 C51 C33 106.6(6) . .
C50 C51 C33 110.2(7) . .
C52 C51 C33 114.8(7) . .
F52 C52 C53 110.6(7) . .
F52 C52 C51 109.2(7) . .
C53 C52 C51 109.5(7) . .
F52 C52 C66 107.6(7) . .
C53 C52 C66 100.7(7) . .
C51 C52 C66 119.0(7) . .
C54 C53 C35 120.2(9) . .
C54 C53 C52 114.1(8) . .
C35 C53 C52 124.8(8) . .
C55 C54 C53 121.1(9) . .
C55 C54 C67 124.1(8) . .
C53 C54 C67 112.0(8) . .
C54 C55 C37 119.1(9) . .
C54 C55 C56 126.2(9) . .
C37 C55 C56 113.6(8) . .
F56 C56 C55 111.7(7) . .
F56 C56 C39 107.4(7) . .
C55 C56 C39 102.0(8) . .
F56 C56 C57 107.5(7) . .
C55 C56 C57 109.7(7) . .
C39 C56 C57 118.5(7) . .
F57 C57 C68 107.4(8) . .
F57 C57 C58 109.2(7) . .
C68 C57 C58 102.8(7) . .
F57 C57 C56 106.3(6) . .
C68 C57 C56 112.7(7) . .
C58 C57 C56 118.0(8) . .
F68 C58 C41 107.4(7) . .
F68 C58 C57 110.1(7) . .
C41 C58 C57 112.9(8) . .
F68 C58 C59 109.6(7) . .
C41 C58 C59 111.1(8) . .
C57 C58 C59 105.7(7) . .
F59 C59 C69 110.4(7) . .
F59 C59 C60 108.8(7) . .
C69 C59 C60 108.8(7) . .
F59 C59 C58 109.3(7) . .
C69 C59 C58 104.7(7) . .
C60 C59 C58 114.8(8) . .
C43 C60 C61 113.4(8) . .
C43 C60 C59 125.9(8) . .
C61 C60 C59 120.4(8) . .
F61 C61 C60 109.1(7) . .
F61 C61 C62 107.5(7) . .
C60 C61 C62 111.4(7) . .
F61 C61 C45 108.5(6) . .
C60 C61 C45 103.5(7) . .
C62 C61 C45 116.7(7) . .
F62 C62 C63 109.8(7) . .
F62 C62 C61 108.0(6) . .
C63 C62 C61 108.0(7) . .
F62 C62 C70 109.6(7) . .
C63 C62 C70 101.3(6) . .
C61 C62 C70 119.7(7) . .
C47 C63 C64 122.3(8) . .
C47 C63 C62 125.1(8) . .
C64 C63 C62 112.1(8) . .
C50 C64 C63 122.8(8) . .
C50 C64 C65 125.7(8) . .
C63 C64 C65 111.3(8) . .
F65 C65 C64 106.9(7) . .
F65 C65 C66 107.6(7) . .
C64 C65 C66 110.6(7) . .
F65 C65 C70 107.2(7) . .
C64 C65 C70 101.6(7) . .
C66 C65 C70 122.0(7) . .
F66 C66 C65 108.3(7) . .
F66 C66 C67 109.4(7) . .
C65 C66 C67 113.0(7) . .
F66 C66 C52 106.4(6) . .
C65 C66 C52 114.2(7) . .
C67 C66 C52 105.3(7) . .
F67 C67 C54 112.5(7) . .
F67 C67 C68 108.9(7) . .
C54 C67 C68 103.7(8) . .
F67 C67 C66 109.4(7) . .
C54 C67 C66 105.0(7) . .
C68 C67 C66 117.2(7) . .
C69 C68 C67 125.3(8) . .
C69 C68 C57 112.5(8) . .
C67 C68 C57 121.9(7) . .
C68 C69 C70 124.7(8) . .
C68 C69 C59 112.0(8) . .
C70 C69 C59 123.2(7) . .
F70 C70 C69 109.8(7) . .
F70 C70 C65 111.2(7) . .
C69 C70 C65 110.3(7) . .
F70 C70 C62 110.2(7) . .
C69 C70 C62 111.0(7) . .
C65 C70 C62 104.3(7) . .
C10A C1A C9A 122.9(12) . .
C7A C1A C6A 112.7(14) . .
C7A C1A C2A 122.0(11) . .
C6A C1A C2A 125.3(11) . .
C10A C1A C8A 117.8(10) . .
C9A C1A C8A 119.4(10) . .
C3A C2A C1A 115.0(11) . .
C9A C2A C10A 116.9(11) . .
C2A C3A C4A 123.0(13) . .
C3A C4A C5A 118.2(13) . .
C6A C5A C4A 122.4(13) . .
C5A C6A C1A 116.0(12) . .
C8A C6A C10A 125.2(14) . .
C8A C7A C9A 127.7(15) . .
C6A C8A C7A 111.9(17) . .
C2A C9A C7A 118.5(11) . .
C1A C10A C5A 119.0(11) . .
C1A C10A C3A 118.8(11) . .
C5A C10A C3A 122.1(11) . .
C4A C10A C6A 120.3(10) . .
C4A C10A C2A 120.1(10) . .
C6A C10A C2A 119.6(10) . .
C6B C1B C2B 118.6(12) . .
C9B C1B C8B 120.2(11) . .
C9B C1B C10B 119.8(13) . .
C8B C1B C10B 119.9(12) . .
C6B C1B C7B 121.0(16) . .
C2B C1B C7B 120.0(13) . .
C1B C2B C3B 120.6(12) . .
C10B C2B C9B 119.7(13) . .
C4B C3B C2B 120.4(13) . .
C3B C4B C5B 115.8(15) . .
C4B C5B C6B 117.9(15) . .
C10B C6B C8B 120.4(19) . .
C1B C6B C5B 119.4(14) . .
C8B C7B C9B 117.4(19) . .
C7B C8B C6B 119(2) . .
C2B C9B C7B 119.5(14) . .
C2B C10B C6B 119.1(11) . .
C3B C10B C5B 117.8(14) . .
C3B C10B C1B 121.1(11) . .
C5B C10B C1B 119.6(12) . .
C2B C10B C4B 120.9(11) . .
C6B C10B C4B 120.0(12) . .
C4C C1C C2C 119.1(13) . .
C3C C2C C1C 120.0(13) . .
C4C C3C C5C 102(2) 2_556 .
C2C C3C C5C 105.3(17) . 2_556
C3C C4C C1C 140(2) 2_556 .
C1C C5C C3C 121.9(13) . .
C1C C5C C3C 104.4(16) . 2_556
C3C C5C C3C 133.6(18) . 2_556

loop_
_geom_bond_atom_site_label_1
_geom_bond_atom_site_label_2
_geom_bond_distance
_geom_bond_site_symmetry_2
C1 F1 1.359(10) .
C1 C9 1.514(13) .
C1 C2 1.574(13) .
C1 C6 1.585(14) .
C2 F2 1.362(11) .
C2 C12 1.557(13) .
C2 C3 1.566(14) .
C3 F3 1.378(10) .
C3 C4 1.509(14) .
C3 C14 1.572(13) .
C4 C5 1.328(12) .
C4 C17 1.508(14) .
C5 C6 1.474(13) .
C5 C19 1.500(14) .
C6 F6 1.370(10) .
C6 C7 1.569(13) .
C7 F7 1.362(9) .
C7 C21 1.504(14) .
C7 C8 1.507(12) .
C8 C9 1.380(13) .
C8 C24 1.410(13) .
C9 C10 1.360(12) .
C10 C26 1.371(13) .
C10 C11 1.471(13) .
C11 F11 1.381(11) .
C11 C12 1.519(14) .
C11 C28 1.609(13) .
C12 C13 1.322(13) .
C13 C30 1.475(12) .
C13 C14 1.513(13) .
C14 F14 1.388(10) .
C14 C15 1.487(14) .
C15 C16 1.317(13) .
C15 C32 1.509(13) .
C16 C34 1.484(14) .
C16 C17 1.490(13) .
C17 F17 1.379(9) .
C17 C18 1.547(14) .
C18 F18 1.384(10) .
C18 C36 1.505(13) .
C18 C19 1.576(13) .
C19 F19 1.386(10) .
C19 C20 1.541(13) .
C20 C21 1.335(12) .
C20 C38 1.496(13) .
C21 C22 1.551(13) .
C22 F22 1.382(9) .
C22 C40 1.495(14) .
C22 C23 1.580(12) .
C23 F23 1.376(10) .
C23 C24 1.515(13) .
C23 C42 1.558(13) .
C24 C25 1.385(12) .
C25 C26 1.382(13) .
C25 C44 1.503(13) .
C26 C27 1.505(13) .
C27 F27 1.375(10) .
C27 C46 1.542(14) .
C27 C28 1.638(14) .
C28 F28 1.366(11) .
C28 C29 1.531(14) .
C29 F29 1.374(10) .
C29 C48 1.460(13) .
C29 C30 1.594(14) .
C30 F30 1.369(10) .
C30 C31 1.553(14) .
C31 F31 1.386(10) .
C31 C49 1.504(12) .
C31 C32 1.559(14) .
C32 F32 1.371(10) .
C32 C33 1.608(14) .
C33 F33 1.365(9) .
C33 C34 1.583(13) .
C33 C51 1.605(12) .
C34 F34 1.394(10) .
C34 C35 1.495(13) .
C35 C36 1.400(12) .
C35 C53 1.409(13) .
C36 C37 1.386(13) .
C37 C55 1.377(13) .
C37 C38 1.509(13) .
C38 F38 1.379(9) .
C38 C39 1.580(13) .
C39 F39 1.370(10) .
C39 C40 1.466(12) .
C39 C56 1.575(14) .
C40 C41 1.358(12) .
C41 C42 1.488(13) .
C41 C58 1.510(14) .
C42 F42 1.399(9) .
C42 C43 1.494(12) .
C43 C60 1.310(12) .
C43 C44 1.477(13) .
C44 F44 1.395(10) .
C44 C45 1.592(12) .
C45 F45 1.364(9) .
C45 C46 1.597(13) .
C45 C61 1.622(13) .
C46 F46 1.386(9) .
C46 C47 1.485(12) .
C47 C63 1.375(12) .
C47 C48 1.391(12) .
C48 C49 1.394(13) .
C49 C50 1.375(12) .
C50 C64 1.372(12) .
C50 C51 1.478(12) .
C51 F51 1.373(9) .
C51 C52 1.553(13) .
C52 F52 1.374(10) .
C52 C53 1.506(13) .
C52 C66 1.646(13) .
C53 C54 1.384(12) .
C54 C55 1.351(12) .
C54 C67 1.485(13) .
C55 C56 1.483(12) .
C56 F56 1.368(10) .
C56 C57 1.611(12) .
C57 F57 1.377(10) .
C57 C68 1.530(12) .
C57 C58 1.544(13) .
C58 F68 1.368(10) .
C58 C59 1.563(12) .
C59 F59 1.377(9) .
C59 C69 1.483(12) .
C59 C60 1.515(13) .
C60 C61 1.508(12) .
C61 F61 1.373(9) .
C61 C62 1.555(12) .
C62 F62 1.361(9) .
C62 C63 1.489(12) .
C62 C70 1.585(13) .
C63 C64 1.388(12) .
C64 C65 1.502(12) .
C65 F65 1.382(10) .
C65 C66 1.541(12) .
C65 C70 1.575(12) .
C66 F66 1.358(10) .
C66 C67 1.573(13) .
C67 F67 1.393(10) .
C67 C68 1.496(12) .
C68 C69 1.335(12) .
C69 C70 1.482(12) .
C70 F70 1.362(10) .
C1A C7A 1.307(14) .
C1A C6A 1.343(13) .
C1A C2A 1.344(14) .
C2A C9A 1.335(13) .
C2A C3A 1.338(15) .
C3A C4A 1.340(15) .
C4A C10A 1.326(15) .
C4A C5A 1.345(15) .
C5A C6A 1.326(15) .
C6A C8A 1.320(14) .
C6A C10A 1.372(13) .
C7A C8A 1.342(14) .
C7A C9A 1.363(13) .
C1B C6B 1.321(15) .
C1B C2B 1.339(15) .
C1B C7B 1.367(14) .
C2B C10B 1.325(15) .
C2B C3B 1.347(15) .
C2B C9B 1.355(15) .
C3B C4B 1.342(15) .
C4B C5B 1.350(15) .
C4B C10B 1.359(14) .
C5B C6B 1.369(15) .
C6B C10B 1.329(15) .
C6B C8B 1.359(15) .
C7B C8B 1.351(15) .
C7B C9B 1.358(15) .
C1C C5C 1.323(15) .
C1C C4C 1.337(15) .
C1C C2C 1.344(15) .
C2C C3C 1.338(15) .
C3C C4C 1.12(3) 2_556
C3C C5C 1.335(14) .
C3C C5C 1.59(3) 2_556
C4C C3C 1.12(3) 2_556
